data_4020368
loop_
_publ_author_name
'Fr\'ed\'eric Boschetti'
'Franck Denat'
'Enrique Espinosa'
'Alain Tabard'
'Yves Dory'
'Roger Guilard'

_publ_section_title
;
Regioselective N-functionalization of tetraazacycloalkanes.
;
_journal_name_full 'Journal of Organic Chemistry'
_journal_page_first 7042
_journal_page_last 7053
_journal_paper_doi 10.1021/jo050306u
_journal_volume 70
_journal_year 2005
_chemical_formula_moiety 'C19 H29 N4,Br'
_chemical_formula_sum 'C19 H29 Br N4'
_chemical_formula_weight 393.37
_space_group_IT_number 61
_space_group_name_Hall '-P 2ac 2ab'
_space_group_name_H-M_alt 'P b c a'
_symmetry_cell_setting orthorhombic
_symmetry_space_group_name_Hall '-P 2ac 2ab'
_symmetry_space_group_name_H-M 'P b c a'
_cell_angle_alpha 90.00
_cell_angle_beta 90.00
_cell_angle_gamma 90.00
_cell_formula_units_Z 8
_cell_length_a 16.4812(11)
_cell_length_b 12.3362(7)
_cell_length_c 17.8550(16)
_cell_measurement_temperature 115(2)
_cell_measurement_wavelength 0.71073
_cell_volume 3630.2(5)
_diffrn_ambient_temperature 115(2)
_exptl_crystal_density_diffrn 1.440
_cod_depositor_comments
;
The following automatic conversions were performed:
'_symmetry_cell_setting' value 'Orthorhombic' changed to 'orthorhombic'
according to '/home/saulius/struct/CIF-dictionaries/cif_core.dic'
dictionary named 'cif_core.dic' version 2.4.1 from 2010-06-29.

Automatic conversion script
Id: cif_fix_enum 1527 2010-12-29 10:47:43Z saulius 
;
_cod_database_code 4020368

loop_
_symmetry_equiv_pos_as_xyz
'x, y, z'
'-x+1/2, -y, z+1/2'
'x+1/2, -y+1/2, -z'
'-x, y+1/2, -z+1/2'
'-x, -y, -z'
'x-1/2, y, -z-1/2'
'-x-1/2, y-1/2, z'
'x, -y-1/2, z-1/2'

loop_
_atom_site_label
_atom_site_type_symbol
_atom_site_fract_x
_atom_site_fract_y
_atom_site_fract_z
_atom_site_U_iso_or_equiv
_atom_site_adp_type
_atom_site_occupancy
_atom_site_symmetry_multiplicity
_atom_site_calc_flag
_atom_site_refinement_flags
_atom_site_disorder_assembly
_atom_site_disorder_group
N1 N 1.17194(18) 0.3779(3) 0.6611(2) 0.0221(8) Uani 1 1 d . . .
N2 N 1.11645(18) 0.2284(3) 0.5553(2) 0.0207(9) Uani 1 1 d . . .
N3 N 0.98796(19) 0.2134(3) 0.60034(19) 0.0191(8) Uani 1 1 d . . .
N4 N 1.04668(17) 0.4394(3) 0.60254(19) 0.0197(8) Uani 1 1 d . . .
C1 C 1.2164(2) 0.3620(3) 0.5906(2) 0.0264(11) Uani 1 1 d . . .
H1A H 1.2739 0.3737 0.5990 0.018(2) Uiso 1 1 calc R . .
H1B H 1.1980 0.4145 0.5539 0.018(2) Uiso 1 1 calc R . .
C2 C 1.2032(2) 0.2482(3) 0.5605(3) 0.0268(11) Uani 1 1 d . . .
H2A H 1.2280 0.2412 0.5115 0.018(2) Uiso 1 1 calc R . .
H2B H 1.2280 0.1956 0.5937 0.018(2) Uiso 1 1 calc R . .
C3 C 1.0907(2) 0.1235(3) 0.5251(3) 0.0268(11) Uani 1 1 d . . .
H3A H 1.1232 0.0650 0.5455 0.018(2) Uiso 1 1 calc R . .
H3B H 1.0947 0.1224 0.4709 0.018(2) Uiso 1 1 calc R . .
C4 C 1.0024(2) 0.1148(3) 0.5508(2) 0.0243(11) Uani 1 1 d . . .
H4A H 0.9660 0.1155 0.5081 0.018(2) Uiso 1 1 calc R . .
H4B H 0.9937 0.0484 0.5787 0.018(2) Uiso 1 1 calc R . .
C5 C 0.9558(2) 0.3042(3) 0.5515(2) 0.0204(10) Uani 1 1 d . . .
H5A H 0.9863 0.3059 0.5051 0.018(2) Uiso 1 1 calc R . .
H5B H 0.8995 0.2894 0.5392 0.018(2) Uiso 1 1 calc R . .
C6 C 0.9614(2) 0.4129(3) 0.5886(2) 0.0209(10) Uani 1 1 d . . .
H6A H 0.9372 0.4677 0.5566 0.018(2) Uiso 1 1 calc R . .
H6B H 0.9318 0.4118 0.6355 0.018(2) Uiso 1 1 calc R . .
C7 C 1.0521(2) 0.5464(3) 0.6387(2) 0.0263(11) Uani 1 1 d . . .
H7A H 1.0247 0.5448 0.6867 0.018(2) Uiso 1 1 calc R . .
H7B H 1.0261 0.6007 0.6076 0.018(2) Uiso 1 1 calc R . .
C8 C 1.1409(2) 0.5750(3) 0.6497(3) 0.0298(11) Uani 1 1 d . . .
H8A H 1.1451 0.6429 0.6767 0.018(2) Uiso 1 1 calc R . .
H8B H 1.1667 0.5843 0.6012 0.018(2) Uiso 1 1 calc R . .
C9 C 1.1842(2) 0.4859(3) 0.6932(3) 0.0316(12) Uani 1 1 d . . .
H9A H 1.2419 0.5016 0.6942 0.018(2) Uiso 1 1 calc R . .
H9B H 1.1648 0.4861 0.7445 0.018(2) Uiso 1 1 calc R . .
C14 C 1.0839(2) 0.3592(3) 0.6530(2) 0.0192(9) Uani 1 1 d . . .
H14 H 1.0585 0.3658 0.7024 0.018(2) Uiso 1 1 calc R . .
C23 C 1.0751(2) 0.2412(3) 0.6265(2) 0.0174(10) Uani 1 1 d . . .
C24 C 1.1008(2) 0.1638(3) 0.6886(2) 0.0254(11) Uani 1 1 d . . .
H24A H 1.0886 0.0907 0.6741 0.018(2) Uiso 1 1 calc R . .
H24B H 1.0720 0.1812 0.7337 0.018(2) Uiso 1 1 calc R . .
H24C H 1.1581 0.1708 0.6972 0.018(2) Uiso 1 1 calc R . .
C31 C 0.9327(2) 0.1898(3) 0.6666(2) 0.0223(10) Uani 1 1 d . . .
H31A H 0.9502 0.1227 0.6899 0.018(2) Uiso 1 1 calc R . .
H31B H 0.9392 0.2472 0.7032 0.018(2) Uiso 1 1 calc R . .
C32 C 0.8433(2) 0.1800(3) 0.6476(2) 0.0211(10) Uani 1 1 d . . .
C33 C 0.7899(2) 0.2628(3) 0.6679(3) 0.0276(11) Uani 1 1 d . . .
H33 H 0.8101 0.3254 0.6901 0.018(2) Uiso 1 1 calc R . .
C34 C 0.7077(2) 0.2531(4) 0.6555(3) 0.0304(11) Uani 1 1 d . . .
H34 H 0.6726 0.3087 0.6693 0.018(2) Uiso 1 1 calc R . .
C35 C 0.6777(3) 0.1599(4) 0.6223(3) 0.0317(12) Uani 1 1 d . . .
H35 H 0.6225 0.1536 0.6128 0.018(2) Uiso 1 1 calc R . .
C36 C 0.7294(2) 0.0764(4) 0.6034(2) 0.0322(12) Uani 1 1 d . . .
H36 H 0.7089 0.0133 0.5821 0.018(2) Uiso 1 1 calc R . .
C37 C 0.8117(3) 0.0869(3) 0.6161(2) 0.0261(11) Uani 1 1 d . . .
H37 H 0.8463 0.0304 0.6033 0.018(2) Uiso 1 1 calc R . .
Br1 Br 0.97067(2) 0.35938(3) 0.84333(3) 0.02882(15) Uani 1 1 d . . .

loop_
_atom_site_aniso_label
_atom_site_aniso_U_11
_atom_site_aniso_U_22
_atom_site_aniso_U_33
_atom_site_aniso_U_23
_atom_site_aniso_U_13
_atom_site_aniso_U_12
N1 0.0202(18) 0.023(2) 0.023(2) -0.004(2) -0.0027(18) -0.0034(15)
N2 0.0200(19) 0.021(2) 0.021(2) -0.0049(18) -0.0006(17) 0.0020(15)
N3 0.027(2) 0.0142(19) 0.016(2) -0.0025(17) -0.0008(17) -0.0014(15)
N4 0.0191(19) 0.0154(19) 0.025(2) 0.0026(17) -0.0018(17) -0.0029(15)
C1 0.015(2) 0.033(3) 0.031(3) -0.004(3) 0.001(2) 0.000(2)
C2 0.023(2) 0.033(3) 0.024(3) -0.003(2) 0.000(2) 0.010(2)
C3 0.029(2) 0.026(3) 0.026(3) -0.004(2) -0.001(2) 0.006(2)
C4 0.034(2) 0.019(3) 0.020(3) -0.001(2) -0.008(2) -0.0036(18)
C5 0.020(2) 0.024(2) 0.017(2) 0.006(2) -0.001(2) 0.0009(18)
C6 0.024(2) 0.016(2) 0.023(2) 0.006(2) 0.005(2) 0.0008(19)
C7 0.031(3) 0.019(2) 0.029(3) 0.004(2) 0.004(2) 0.0001(19)
C8 0.035(3) 0.022(3) 0.032(3) -0.005(3) 0.005(3) -0.009(2)
C9 0.031(3) 0.034(3) 0.030(3) -0.009(3) -0.001(2) -0.010(2)
C14 0.020(2) 0.018(2) 0.019(2) -0.002(2) 0.000(2) -0.0030(19)
C23 0.014(2) 0.017(2) 0.022(3) -0.004(2) -0.001(2) -0.0059(18)
C24 0.032(2) 0.020(3) 0.024(3) 0.002(2) -0.001(2) 0.004(2)
C31 0.034(3) 0.017(2) 0.016(3) 0.000(2) 0.003(2) -0.004(2)
C32 0.023(2) 0.023(2) 0.017(3) 0.005(2) -0.001(2) -0.0017(19)
C33 0.029(3) 0.026(3) 0.029(3) -0.002(2) 0.007(2) -0.010(2)
C34 0.030(3) 0.030(3) 0.031(3) 0.001(3) 0.008(3) 0.000(2)
C35 0.025(2) 0.043(3) 0.027(3) 0.007(3) 0.002(2) -0.009(2)
C36 0.032(3) 0.037(3) 0.028(3) -0.004(3) 0.000(3) -0.020(2)
C37 0.034(3) 0.020(2) 0.025(3) -0.002(2) 0.003(2) -0.004(2)
Br1 0.0382(3) 0.0235(2) 0.0247(2) -0.0045(3) -0.0003(3) -0.0005(2)

loop_
_geom_bond_atom_site_label_1
_geom_bond_atom_site_label_2
_geom_bond_distance
_geom_bond_site_symmetry_2
_geom_bond_publ_flag
N1 C9 1.464(5) . ?
N1 C1 1.470(5) . ?
N1 C14 1.477(4) . ?
N2 C23 1.451(5) . ?
N2 C2 1.453(4) . ?
N2 C3 1.463(4) . ?
N3 C5 1.515(5) . ?
N3 C31 1.521(5) . ?
N3 C4 1.523(5) . ?
N3 C23 1.548(5) . ?
N4 C6 1.465(4) . ?
N4 C7 1.472(5) . ?
N4 C14 1.472(5) . ?
C1 C2 1.518(5) . ?
C1 H1A 0.9700 . ?
C1 H1B 0.9700 . ?
C2 H2A 0.9700 . ?
C2 H2B 0.9700 . ?
C3 C4 1.531(5) . ?
C3 H3A 0.9700 . ?
C3 H3B 0.9700 . ?
C4 H4A 0.9700 . ?
C4 H4B 0.9700 . ?
C5 C6 1.498(5) . ?
C5 H5A 0.9700 . ?
C5 H5B 0.9700 . ?
C6 H6A 0.9700 . ?
C6 H6B 0.9700 . ?
C7 C8 1.517(5) . ?
C7 H7A 0.9700 . ?
C7 H7B 0.9700 . ?
C8 C9 1.524(5) . ?
C8 H8A 0.9700 . ?
C8 H8B 0.9700 . ?
C9 H9A 0.9700 . ?
C9 H9B 0.9700 . ?
C14 C23 1.538(5) . ?
C14 H14 0.9800 . ?
C23 C24 1.523(5) . ?
C24 H24A 0.9600 . ?
C24 H24B 0.9600 . ?
C24 H24C 0.9600 . ?
C31 C32 1.517(5) . ?
C31 H31A 0.9700 . ?
C31 H31B 0.9700 . ?
C32 C37 1.381(5) . ?
C32 C33 1.396(5) . ?
C33 C34 1.377(5) . ?
C33 H33 0.9300 . ?
C34 C35 1.385(6) . ?
C34 H34 0.9300 . ?
C35 C36 1.379(5) . ?
C35 H35 0.9300 . ?
C36 C37 1.381(5) . ?
C36 H36 0.9300 . ?
C37 H37 0.9300 . ?
